data_4328434
loop_
_publ_author_name
'Alexander V. Safronov'
'Yulia V. Sevryugina'
'Satish S. Jalisatgi'
'Robert D. Kennedy'
'Charles L. Barnes'
'M. Frederick Hawthorne'

_publ_section_title
;
 Unfairly Forgotten Member of the Iodocarborane Family: Synthesis and
 Structural Characterization of 8-Iodo-1,2-dicarba-closo-dodecaborane, Its
 Precursors, and Derivatives.
;
_journal_name_full 'Inorganic Chemistry'
_journal_page_first 2629
_journal_page_last 2637
_journal_paper_doi 10.1021/ic2025846
_journal_volume 51
_journal_year 2012
_chemical_formula_moiety
;
 [B10 C2 H10] (I) (C O2 C2 H5) 
;
_chemical_formula_sum 'C5 H15 B10 I O2'
_chemical_formula_weight 342.17
_chemical_name_systematic
; 
 1-ethoxycarbonyl-8-iodo-1,2-dicarba-closo-dodecaborane(10) 
;
_space_group_IT_number 2
_symmetry_cell_setting triclinic
_symmetry_space_group_name_Hall '-P 1'
_symmetry_space_group_name_H-M 'P -1'
_atom_sites_solution_hydrogens difmap
_atom_sites_solution_primary direct
_atom_sites_solution_secondary difmap
_audit_creation_method SHELXL-97
_cell_angle_alpha 67.186(1)
_cell_angle_beta 88.539(1)
_cell_angle_gamma 80.278(1)
_cell_formula_units_Z 2
_cell_length_a 6.5718(5)
_cell_length_b 10.5450(8)
_cell_length_c 11.1081(8)
_cell_measurement_reflns_used 5190
_cell_measurement_temperature 173(2)
_cell_measurement_theta_max 27.09
_cell_measurement_theta_min 2.28
_cell_volume 698.70(9)
_computing_cell_refinement 'SMART, SAINT'
_computing_data_collection SMART
_computing_data_reduction SAINT
_computing_molecular_graphics 'SHELXP-01 (Sheldrick, 2001)'
_computing_publication_material 'SHELXCIF-01 (Sheldrick, 2001)'
_computing_structure_refinement 'SHELXL-01 (Sheldrick, 2001)'
_computing_structure_solution 'SHELXS-01 (Sheldrick, 2001)'
_diffrn_ambient_temperature 173(2)
_diffrn_measured_fraction_theta_full 0.980
_diffrn_measured_fraction_theta_max 0.980
_diffrn_measurement_device_type 'Bruker SMART APEX CCD'
_diffrn_measurement_method '0.3 deg wide \w exposures'
_diffrn_radiation_monochromator graphite
_diffrn_radiation_source 'fine-focus sealed tube'
_diffrn_radiation_type MoK\a
_diffrn_radiation_wavelength 0.71073
_diffrn_reflns_av_R_equivalents 0.0211
_diffrn_reflns_av_sigmaI/netI 0.0279
_diffrn_reflns_limit_h_max 8
_diffrn_reflns_limit_h_min -8
_diffrn_reflns_limit_k_max 13
_diffrn_reflns_limit_k_min -13
_diffrn_reflns_limit_l_max 14
_diffrn_reflns_limit_l_min -14
_diffrn_reflns_number 6109
_diffrn_reflns_theta_full 27.13
_diffrn_reflns_theta_max 27.13
_diffrn_reflns_theta_min 1.99
_diffrn_standards_decay_% 0
_diffrn_standards_interval_count na
_diffrn_standards_interval_time na
_diffrn_standards_number 'none (area detector data)'
_exptl_absorpt_coefficient_mu 2.269
_exptl_absorpt_correction_T_max 0.84
_exptl_absorpt_correction_T_min 0.62
_exptl_absorpt_correction_type 'multi-scan (SADABS)'
_exptl_crystal_colour colourless
_exptl_crystal_density_diffrn 1.626
_exptl_crystal_density_method none
_exptl_crystal_description needle
_exptl_crystal_F_000 328
_exptl_crystal_size_max 0.22
_exptl_crystal_size_mid 0.12
_exptl_crystal_size_min 0.08
_refine_diff_density_max 0.581
_refine_diff_density_min -0.242
_refine_diff_density_rms 0.074
_refine_ls_extinction_coef noref
_refine_ls_extinction_method none
_refine_ls_goodness_of_fit_ref 1.066
_refine_ls_hydrogen_treatment refall
_refine_ls_matrix_type full
_refine_ls_number_parameters 223
_refine_ls_number_reflns 3043
_refine_ls_number_restraints 0
_refine_ls_restrained_S_all 1.066
_refine_ls_R_factor_all 0.0240
_refine_ls_R_factor_gt 0.0210
_refine_ls_shift/su_max 0.002
_refine_ls_shift/su_mean 0.000
_refine_ls_structure_factor_coef Fsqd
_refine_ls_weighting_details 'calc w=1/[\s^2^(Fo^2^)+(0.0286P)^2^+0.0544P] where P=(Fo^2^+2Fc^2^)/3'
_refine_ls_weighting_scheme calc
_refine_ls_wR_factor_gt 0.0517
_refine_ls_wR_factor_ref 0.0530
_reflns_number_gt 2806
_reflns_number_total 3043
_reflns_threshold_expression >2sigma(I)
_cod_data_source_file ic2025846_si_001_4.cif
_cod_data_source_block '[B10C2H10](8-I)(1-COOEt)_(10)'
_cod_database_code 4328434

loop_
_symmetry_equiv_pos_as_xyz
'x, y, z'
'-x, -y, -z'

loop_
_atom_site_label
_atom_site_type_symbol
_atom_site_fract_x
_atom_site_fract_y
_atom_site_fract_z
_atom_site_U_iso_or_equiv
_atom_site_adp_type
_atom_site_occupancy
_atom_site_symmetry_multiplicity
_atom_site_calc_flag
C1 C 0.2409(3) 0.52997(19) 0.70202(18) 0.0209(4) Uani 1 1 d
C2 C 0.0702(3) 0.66117(19) 0.60979(19) 0.0224(4) Uani 1 1 d
H2 H -0.030(3) 0.637(2) 0.571(2) 0.022(5) Uiso 1 1 d
B3 B 0.0568(3) 0.6088(2) 0.7767(2) 0.0225(4) Uani 1 1 d
H3B H -0.053(3) 0.553(2) 0.823(2) 0.029(6) Uiso 1 1 d
B4 B 0.3226(3) 0.5565(2) 0.8338(2) 0.0222(4) Uani 1 1 d
H4B H 0.362(3) 0.466(2) 0.926(2) 0.026(6) Uiso 1 1 d
B5 B 0.4791(3) 0.5753(2) 0.6968(2) 0.0236(4) Uani 1 1 d
H5B H 0.608(4) 0.502(2) 0.707(2) 0.033(6) Uiso 1 1 d
B6 B 0.3136(3) 0.6382(2) 0.5528(2) 0.0246(4) Uani 1 1 d
H6B H 0.336(3) 0.600(2) 0.480(2) 0.024(5) Uiso 1 1 d
B7 B 0.0192(3) 0.7887(2) 0.6684(2) 0.0234(4) Uani 1 1 d
H7B H -0.138(4) 0.847(2) 0.655(2) 0.030(6) Uiso 1 1 d
B8 B 0.1849(3) 0.7254(2) 0.8111(2) 0.0221(4) Uani 1 1 d
I1 I 0.09957(2) 0.780472(14) 0.976807(13) 0.03444(6) Uani 1 1 d
B9 B 0.4459(3) 0.7052(2) 0.7631(2) 0.0223(4) Uani 1 1 d
H9B H 0.564(3) 0.718(2) 0.815(2) 0.022(5) Uiso 1 1 d
B10 B 0.4399(3) 0.7548(2) 0.5896(2) 0.0256(4) Uani 1 1 d
H10B H 0.551(3) 0.800(2) 0.528(2) 0.027(6) Uiso 1 1 d
B11 B 0.1759(3) 0.8060(2) 0.5319(2) 0.0247(4) Uani 1 1 d
H11B H 0.111(3) 0.873(2) 0.439(2) 0.023(5) Uiso 1 1 d
B12 B 0.2585(3) 0.8481(2) 0.6611(2) 0.0236(4) Uani 1 1 d
H12B H 0.263(3) 0.956(2) 0.650(2) 0.024(6) Uiso 1 1 d
C3 C 0.2070(3) 0.3884(2) 0.70723(19) 0.0244(4) Uani 1 1 d
O1 O 0.0602(3) 0.37487(16) 0.65548(17) 0.0386(4) Uani 1 1 d
O2 O 0.3616(2) 0.29041(14) 0.77237(15) 0.0285(3) Uani 1 1 d
C4 C 0.3486(4) 0.1481(2) 0.7834(3) 0.0340(5) Uani 1 1 d
H4X H 0.307(4) 0.160(3) 0.696(3) 0.040(7) Uiso 1 1 d
H4Y H 0.254(4) 0.118(3) 0.847(3) 0.035(7) Uiso 1 1 d
C5 C 0.5592(4) 0.0635(3) 0.8204(3) 0.0400(6) Uani 1 1 d
H5X H 0.611(4) 0.070(3) 0.893(3) 0.052(8) Uiso 1 1 d
H5Y H 0.555(4) -0.026(3) 0.825(3) 0.053(8) Uiso 1 1 d
H5Z H 0.665(5) 0.092(3) 0.761(3) 0.066(9) Uiso 1 1 d

loop_
_atom_site_aniso_label
_atom_site_aniso_U_11
_atom_site_aniso_U_22
_atom_site_aniso_U_33
_atom_site_aniso_U_23
_atom_site_aniso_U_13
_atom_site_aniso_U_12
C1 0.0230(9) 0.0183(9) 0.0224(9) -0.0096(7) -0.0036(7) -0.0015(7)
C2 0.0212(9) 0.0195(9) 0.0269(10) -0.0102(8) -0.0044(7) -0.0007(7)
B3 0.0221(10) 0.0206(10) 0.0264(11) -0.0106(9) 0.0016(8) -0.0043(8)
B4 0.0235(10) 0.0211(10) 0.0243(11) -0.0115(9) -0.0030(8) -0.0029(8)
B5 0.0209(10) 0.0249(11) 0.0268(11) -0.0130(9) -0.0002(8) -0.0015(8)
B6 0.0265(11) 0.0252(11) 0.0228(11) -0.0107(9) 0.0003(8) -0.0030(9)
B7 0.0222(10) 0.0180(10) 0.0303(11) -0.0101(9) -0.0013(8) -0.0020(8)
B8 0.0229(10) 0.0209(10) 0.0258(11) -0.0125(9) 0.0025(8) -0.0048(8)
I1 0.04571(10) 0.03372(9) 0.03289(10) -0.02146(7) 0.01206(6) -0.01136(6)
B9 0.0192(10) 0.0235(10) 0.0269(11) -0.0121(9) -0.0003(8) -0.0049(8)
B10 0.0245(10) 0.0276(11) 0.0275(11) -0.0126(10) 0.0053(9) -0.0080(9)
B11 0.0273(11) 0.0212(10) 0.0248(11) -0.0079(9) -0.0013(8) -0.0043(8)
B12 0.0246(10) 0.0202(10) 0.0271(11) -0.0097(9) 0.0023(8) -0.0056(8)
C3 0.0311(10) 0.0201(9) 0.0245(10) -0.0114(8) -0.0012(8) -0.0039(8)
O1 0.0421(9) 0.0271(8) 0.0505(10) -0.0182(7) -0.0187(8) -0.0055(7)
O2 0.0320(7) 0.0177(7) 0.0372(8) -0.0131(6) -0.0070(6) -0.0007(6)
C4 0.0465(13) 0.0176(10) 0.0410(13) -0.0148(9) -0.0024(10) -0.0051(9)
C5 0.0469(14) 0.0242(11) 0.0464(15) -0.0142(11) -0.0005(12) 0.0019(10)

loop_
_atom_type_symbol
_atom_type_description
_atom_type_scat_dispersion_real
_atom_type_scat_dispersion_imag
_atom_type_scat_source
C C 0.0033 0.0016 'International Tables Vol C Tables 4.2.6.8 and 6.1.1.4'
H H 0.0000 0.0000 'International Tables Vol C Tables 4.2.6.8 and 6.1.1.4'
B B 0.0013 0.0007 'International Tables Vol C Tables 4.2.6.8 and 6.1.1.4'
O O 0.0106 0.0060 'International Tables Vol C Tables 4.2.6.8 and 6.1.1.4'
I I -0.4742 1.8119 'International Tables Vol C Tables 4.2.6.8 and 6.1.1.4'

loop_
_geom_angle_atom_site_label_1
_geom_angle_atom_site_label_2
_geom_angle_atom_site_label_3
_geom_angle
_geom_angle_publ_flag
C3 C1 C2 114.12(15) y
C3 C1 B5 123.37(15) y
C2 C1 B5 111.54(15) y
C3 C1 B4 123.73(16) y
C2 C1 B4 111.60(14) y
B5 C1 B4 62.83(12) y
C3 C1 B6 114.20(15) y
C2 C1 B6 61.68(12) y
B5 C1 B6 63.03(13) y
B4 C1 B6 115.43(15) y
C3 C1 B3 115.09(15) y
C2 C1 B3 61.59(12) y
B5 C1 B3 115.16(14) y
B4 C1 B3 62.97(12) y
B6 C1 B3 115.43(14) y
C1 C2 B7 112.19(15) y
C1 C2 B11 111.91(15) y
B7 C2 B11 63.39(13) y
C1 C2 B6 61.71(12) y
B7 C2 B6 115.59(15) y
B11 C2 B6 62.74(13) y
C1 C2 B3 62.01(12) y
B7 C2 B3 63.15(12) y
B11 C2 B3 116.02(15) y
B6 C2 B3 115.81(15) y
C1 C2 H2 114.4(14) n
B7 C2 H2 122.7(13) n
B11 C2 H2 122.8(14) n
B6 C2 H2 114.9(13) n
B3 C2 H2 114.4(14) n
C2 B3 C1 56.40(11) y
C2 B3 B8 103.36(15) y
C1 B3 B8 103.53(14) y
C2 B3 B7 57.61(12) y
C1 B3 B7 103.30(15) y
B8 B3 B7 60.21(12) y
C2 B3 B4 103.48(14) y
C1 B3 B4 57.95(11) y
B8 B3 B4 60.17(12) y
B7 B3 B4 108.01(15) y
C2 B3 H3B 119.2(13) n
C1 B3 H3B 116.3(13) n
B8 B3 H3B 132.7(13) n
B7 B3 H3B 127.2(13) n
B4 B3 H3B 122.0(13) n
C1 B4 B5 58.53(12) y
C1 B4 B8 103.47(15) y
B5 B4 B8 107.57(15) y
C1 B4 B9 103.90(15) y
B5 B4 B9 59.70(12) y
B8 B4 B9 60.15(12) y
C1 B4 B3 59.08(11) y
B5 B4 B3 108.41(15) y
B8 B4 B3 58.97(12) y
B9 B4 B3 107.69(15) y
C1 B4 H4B 118.4(12) n
B5 B4 H4B 120.2(12) n
B8 B4 H4B 127.7(12) n
B9 B4 H4B 128.9(12) n
B3 B4 H4B 117.8(12) n
C1 B5 B9 104.40(14) y
C1 B5 B4 58.64(11) y
B9 B5 B4 60.24(12) y
C1 B5 B10 104.10(15) y
B9 B5 B10 60.51(13) y
B4 B5 B10 108.66(15) y
C1 B5 B6 58.87(12) y
B9 B5 B6 107.99(15) y
B4 B5 B6 108.53(15) y
B10 B5 B6 59.28(13) y
C1 B5 H5B 119.4(14) n
B9 B5 H5B 126.8(14) n
B4 B5 H5B 119.0(13) n
B10 B5 H5B 127.0(13) n
B6 B5 H5B 119.5(14) n
C2 B6 C1 56.61(11) y
C2 B6 B10 103.97(14) y
C1 B6 B10 104.15(15) y
C2 B6 B11 57.92(11) y
C1 B6 B11 103.95(14) y
B10 B6 B11 60.51(13) y
C2 B6 B5 103.60(15) y
C1 B6 B5 58.10(12) y
B10 B6 B5 60.11(13) y
B11 B6 B5 108.15(15) y
C2 B6 H6B 119.3(12) n
C1 B6 H6B 117.9(12) n
B10 B6 H6B 131.1(12) n
B11 B6 H6B 125.1(12) n
B5 B6 H6B 123.4(12) n
C2 B7 B12 104.00(15) y
C2 B7 B11 58.35(12) y
B12 B7 B11 60.08(13) y
C2 B7 B8 103.78(14) y
B12 B7 B8 60.22(12) y
B11 B7 B8 108.11(15) y
C2 B7 B3 59.24(12) y
B12 B7 B3 107.91(15) y
B11 B7 B3 108.64(15) y
B8 B7 B3 59.15(12) y
C2 B7 H7B 118.5(13) n
B12 B7 H7B 129.2(12) n
B11 B7 H7B 120.8(12) n
B8 B7 H7B 126.8(12) n
B3 B7 H7B 117.0(12) n
B3 B8 B7 60.64(12) y
B3 B8 B4 60.86(12) y
B7 B8 B4 108.90(15) y
B3 B8 B12 108.78(15) y
B7 B8 B12 59.81(12) y
B4 B8 B12 108.19(14) y
B3 B8 B9 109.03(15) y
B7 B8 B9 108.22(15) y
B4 B8 B9 59.93(12) y
B12 B8 B9 60.06(12) y
B3 B8 I1 120.02(13) y
B7 B8 I1 121.18(13) y
B4 B8 I1 121.12(13) y
B12 B8 I1 122.28(13) y
B9 B8 I1 122.15(13) y
B5 B9 B4 60.06(12) y
B5 B9 B8 107.68(15) y
B4 B9 B8 59.92(12) y
B5 B9 B12 107.82(16) y
B4 B9 B12 108.07(15) y
B8 B9 B12 59.92(12) y
B5 B9 B10 59.98(13) y
B4 B9 B10 108.09(15) y
B8 B9 B10 107.63(15) y
B12 B9 B10 59.82(12) y
B5 B9 H9B 122.0(12) n
B4 B9 H9B 120.2(12) n
B8 B9 H9B 120.9(12) n
B12 B9 H9B 122.5(12) n
B10 B9 H9B 123.4(12) n
B6 B10 B5 60.61(13) y
B6 B10 B12 108.00(15) y
B5 B10 B12 107.57(15) y
B6 B10 B11 60.03(13) y
B5 B10 B11 108.17(16) y
B12 B10 B11 59.83(12) y
B6 B10 B9 108.25(16) y
B5 B10 B9 59.50(12) y
B12 B10 B9 59.98(12) y
B11 B10 B9 107.91(15) y
B6 B10 H10B 118.7(13) n
B5 B10 H10B 123.0(12) n
B12 B10 H10B 122.7(13) n
B11 B10 H10B 118.8(12) n
B9 B10 H10B 125.3(13) n
C2 B11 B6 59.34(12) y
C2 B11 B7 58.26(12) y
B6 B11 B7 108.55(15) y
C2 B11 B12 103.81(15) y
B6 B11 B12 107.74(16) y
B7 B11 B12 59.92(12) y
C2 B11 B10 104.24(15) y
B6 B11 B10 59.47(13) y
B7 B11 B10 108.13(16) y
B12 B11 B10 60.06(12) y
C2 B11 H11B 116.6(12) n
B6 B11 H11B 119.1(12) n
B7 B11 H11B 117.4(12) n
B12 B11 H11B 128.9(12) n
B10 B11 H11B 129.9(12) n
B7 B12 B11 59.99(13) y
B7 B12 B10 108.23(15) y
B11 B12 B10 60.11(13) y
B7 B12 B8 59.96(12) y
B11 B12 B8 107.83(15) y
B10 B12 B8 108.01(15) y
B7 B12 B9 108.31(15) y
B11 B12 B9 108.30(15) y
B10 B12 B9 60.20(12) y
B8 B12 B9 60.02(12) y
B7 B12 H12B 121.0(11) n
B11 B12 H12B 122.7(11) n
B10 B12 H12B 122.8(11) n
B8 B12 H12B 120.5(11) n
B9 B12 H12B 121.2(11) n
O1 C3 O2 127.20(18) y
O1 C3 C1 122.44(17) y
O2 C3 C1 110.34(16) y
C3 O2 C4 115.73(16) y
O2 C4 C5 107.4(2) y
O2 C4 H4X 104.7(16) n
C5 C4 H4X 110.0(15) n
O2 C4 H4Y 105.0(16) n
C5 C4 H4Y 113.3(16) n
H4X C4 H4Y 116(2) n
C4 C5 H5X 110.3(18) n
C4 C5 H5Y 108.5(18) n
H5X C5 H5Y 117(2) n
C4 C5 H5Z 117.3(19) n
H5X C5 H5Z 101(3) n
H5Y C5 H5Z 103(3) n

loop_
_geom_bond_atom_site_label_1
_geom_bond_atom_site_label_2
_geom_bond_distance
_geom_bond_publ_flag
C1 C3 1.525(3) y
C1 C2 1.630(3) y
C1 B5 1.705(3) y
C1 B4 1.707(3) y
C1 B6 1.719(3) y
C1 B3 1.728(3) y
C2 B7 1.691(3) y
C2 B11 1.693(3) y
C2 B6 1.719(3) y
C2 B3 1.721(3) y
C2 H2 0.92(2) y
B3 B8 1.760(3) y
B3 B7 1.787(3) y
B3 B4 1.794(3) y
B3 H3B 1.01(2) n
B4 B5 1.779(3) y
B4 B8 1.782(3) y
B4 B9 1.782(3) y
B4 H4B 1.09(2) n
B5 B9 1.772(3) y
B5 B10 1.781(3) y
B5 B6 1.790(3) y
B5 H5B 1.02(2) n
B6 B10 1.766(3) y
B6 B11 1.776(3) y
B6 H6B 1.04(2) n
B7 B12 1.777(3) y
B7 B11 1.778(3) y
B7 B8 1.779(3) y
B7 H7B 1.09(2) n
B8 B12 1.784(3) y
B8 B9 1.786(3) y
B8 I1 2.169(2) y
B9 B12 1.787(3) y
B9 B10 1.791(3) y
B9 H9B 1.03(2) n
B10 B12 1.784(3) y
B10 B11 1.785(3) y
B10 H10B 1.04(2) n
B11 B12 1.780(3) y
B11 H11B 1.05(2) n
B12 H12B 1.10(2) n
C3 O1 1.192(3) y
C3 O2 1.314(2) y
O2 C4 1.474(2) y
C4 C5 1.487(3) y
C4 H4X 0.97(3) n
C4 H4Y 0.93(3) n
C5 H5X 0.91(3) n
C5 H5Y 0.94(3) n
C5 H5Z 0.95(3) n
